data_9000963
loop_
_publ_author_name
'Yamanaka, T.'
'Hirano, M.'
'Takeuchi, Y.'

_publ_section_title
;
 A high temperature transition in MgGeO3 from clinopyroxene (C2/c) type to
 orthopyroxene (Pbca) type
 T = 293 K
;
_journal_name_full 'American Mineralogist'
_journal_page_first 365
_journal_page_last 374
_journal_volume 70
_journal_year 1985
_chemical_formula_structural 'Mg (Ge O3)'
_chemical_formula_sum 'Ge Mg O3'
_space_group_IT_number 15
_symmetry_space_group_name_Hall '-C 2yc'
_symmetry_space_group_name_H-M 'C 1 2/c 1'
_cell_angle_alpha 90
_cell_angle_beta 100.9
_cell_angle_gamma 90
_cell_length_a 9.605
_cell_length_b 8.940
_cell_length_c 5.160
_cell_formula_units_Z 8
_cell_volume 435.089
_database_code_amcsd 0000982
_diffrn_ambient_temperature 293
_exptl_crystal_density_diffrn 4.425
_cod_original_formula_sum 'Mg Ge O3'
_cod_database_code 9000963
_amcsd_formula_title MgGeO3

loop_
_space_group_symop_operation_xyz
x,y,z
1/2+x,1/2+y,z
x,-y,1/2+z
1/2+x,1/2-y,1/2+z
-x,y,1/2-z
1/2-x,1/2+y,1/2-z
-x,-y,-z
1/2-x,1/2-y,-z

loop_
_atom_site_aniso_label
_atom_site_aniso_U_11
_atom_site_aniso_U_22
_atom_site_aniso_U_33
_atom_site_aniso_U_12
_atom_site_aniso_U_13
_atom_site_aniso_U_23
Mg1 0.00541 0.00486 0.00650 0.00000 -0.00048 0.00000
Mg2 0.00631 0.00567 0.00572 0.00000 -0.00121 0.00000
Ge 0.00406 0.00405 0.00507 -0.00043 -0.00169 0.00000
O1 0.01487 0.00526 0.00845 -0.00043 -0.00145 0.00115
O2 0.00541 0.00526 0.00637 -0.00214 -0.00145 -0.00023
O3 0.00721 0.00567 0.00520 -0.00256 0.00024 -0.00184

loop_
_atom_site_label
_atom_site_fract_x
_atom_site_fract_y
_atom_site_fract_z
Mg1 0.00000 0.90710 0.25000
Mg2 0.00000 0.27000 0.25000
Ge 0.30020 0.09450 0.21080
O1 0.11600 0.09090 0.13250
O2 0.38260 0.24350 0.38140
O3 0.36010 0.06880 0.90340

loop_
_cod_related_entry_id
_cod_related_entry_database
_cod_related_entry_code
1 AMCSD 0000982
